data_4108397
loop_
_publ_author_name
'Ali Asadi'
'Brian O. Patrick'
'David M. Perrin'

_publ_section_title
;
 G^C Quartet - A DNA-Inspired Janus-GC Heterocycle: Synthesis, Structural
 Analysis, and Self-Organization
;
_journal_name_full 'Journal of the American Chemical Society'
_journal_page_first 12860
_journal_page_last 12861
_journal_paper_doi 10.1021/ja8047128
_journal_volume 130
_journal_year 2008
_chemical_formula_sum 'C12 H14 N7 O2'
_chemical_formula_weight 288.30
_chemical_name_systematic
;
 ?
;
_space_group_IT_number 15
_symmetry_cell_setting monoclinic
_symmetry_space_group_name_Hall '-C 2yc'
_symmetry_space_group_name_H-M 'C 1 2/c 1'
_atom_sites_solution_hydrogens geom
_atom_sites_solution_primary direct
_atom_sites_solution_secondary difmap
_audit_creation_method SHELXL-97
_cell_angle_alpha 90.00
_cell_angle_beta 93.396(5)
_cell_angle_gamma 90.00
_cell_formula_units_Z 12
_cell_length_a 28.263(5)
_cell_length_b 8.5974(11)
_cell_length_c 19.975(3)
_cell_measurement_temperature 173(2)
_cell_volume 4845.2(13)
_computing_structure_refinement 'SHELXL-97 (Sheldrick, 1997)'
_diffrn_ambient_temperature 173(2)
_diffrn_measured_fraction_theta_full 0.960
_diffrn_measured_fraction_theta_max 0.960
_diffrn_radiation_monochromator graphite
_diffrn_radiation_source 'fine-focus sealed tube'
_diffrn_radiation_type MoK\a
_diffrn_radiation_wavelength 0.71073
_diffrn_reflns_av_R_equivalents 0.0321
_diffrn_reflns_av_sigmaI/netI 0.0240
_diffrn_reflns_limit_h_max 33
_diffrn_reflns_limit_h_min -33
_diffrn_reflns_limit_k_max 10
_diffrn_reflns_limit_k_min -10
_diffrn_reflns_limit_l_max 23
_diffrn_reflns_limit_l_min -23
_diffrn_reflns_number 28506
_diffrn_reflns_theta_full 25.79
_diffrn_reflns_theta_max 25.79
_diffrn_reflns_theta_min 2.04
_exptl_absorpt_coefficient_mu 0.086
_exptl_crystal_density_diffrn 1.186
_exptl_crystal_F_000 1812
_refine_diff_density_max 0.323
_refine_diff_density_min -0.253
_refine_diff_density_rms 0.043
_refine_ls_extinction_method none
_refine_ls_goodness_of_fit_ref 1.003
_refine_ls_hydrogen_treatment mixed
_refine_ls_matrix_type full
_refine_ls_number_parameters 363
_refine_ls_number_reflns 4478
_refine_ls_number_restraints 0
_refine_ls_restrained_S_all 1.003
_refine_ls_R_factor_all 0.0608
_refine_ls_R_factor_gt 0.0395
_refine_ls_shift/su_max 0.005
_refine_ls_shift/su_mean 0.001
_refine_ls_structure_factor_coef Fsqd
_refine_ls_weighting_details 'calc w=1/[\s^2^(Fo^2^)+(0.0666P)^2^+4.2200P] where P=(Fo^2^+2Fc^2^)/3'
_refine_ls_weighting_scheme calc
_refine_ls_wR_factor_gt 0.1028
_refine_ls_wR_factor_ref 0.1240
_reflns_number_gt 3340
_reflns_number_total 4478
_reflns_threshold_expression >2sigma(I)
_cod_data_source_file ja8047128_si_003.cif
_cod_data_source_block dp026
_cod_database_code 4108397

loop_
_symmetry_equiv_pos_as_xyz
'x, y, z'
'-x, y, -z+1/2'
'x+1/2, y+1/2, z'
'-x+1/2, y+1/2, -z+1/2'
'-x, -y, -z'
'x, -y, z-1/2'
'-x+1/2, -y+1/2, -z'
'x+1/2, -y+1/2, z-1/2'

loop_
_atom_site_label
_atom_site_type_symbol
_atom_site_fract_x
_atom_site_fract_y
_atom_site_fract_z
_atom_site_U_iso_or_equiv
_atom_site_adp_type
_atom_site_occupancy
_atom_site_symmetry_multiplicity
_atom_site_calc_flag
_atom_site_refinement_flags
C1 C 0.18735(7) 0.2056(2) 0.40791(8) 0.0324(4) Uani 1 1 d .
C2 C 0.24865(6) 0.0192(2) 0.44245(8) 0.0301(4) Uani 1 1 d .
C3 C 0.23207(6) 0.0375(2) 0.50700(8) 0.0275(4) Uani 1 1 d .
C4 C 0.24521(6) -0.0274(2) 0.57175(8) 0.0280(4) Uani 1 1 d .
C5 C 0.21558(6) 0.04075(19) 0.61562(8) 0.0276(4) Uani 1 1 d .
C6 C 0.19539(6) 0.1397(2) 0.51547(8) 0.0285(4) Uani 1 1 d .
C7 C 0.27992(6) -0.1299(2) 0.59714(8) 0.0282(4) Uani 1 1 d .
C8 C 0.25017(7) -0.0966(2) 0.70812(8) 0.0307(4) Uani 1 1 d .
C9 C 0.15138(6) 0.2452(2) 0.61399(9) 0.0328(4) Uani 1 1 d .
H9A H 0.1460 0.3389 0.5858 0.039 Uiso 1 1 calc R
H9B H 0.1647 0.2795 0.6585 0.039 Uiso 1 1 calc R
C10 C 0.10471(7) 0.1649(2) 0.62209(10) 0.0383(4) Uani 1 1 d .
H10A H 0.1106 0.0670 0.6473 0.046 Uiso 1 1 calc R
H10B H 0.0905 0.1374 0.5771 0.046 Uiso 1 1 calc R
C11 C 0.06964(8) 0.2620(3) 0.65814(11) 0.0522(6) Uani 1 1 d .
H11A H 0.0625 0.3585 0.6324 0.063 Uiso 1 1 calc R
H11B H 0.0836 0.2918 0.7029 0.063 Uiso 1 1 calc R
C12 C 0.02408(9) 0.1713(4) 0.66597(17) 0.0831(9) Uani 1 1 d .
H12A H 0.0095 0.1460 0.6216 0.125 Uiso 1 1 calc R
H12B H 0.0021 0.2345 0.6906 0.125 Uiso 1 1 calc R
H12C H 0.0313 0.0750 0.6908 0.125 Uiso 1 1 calc R
C13 C 0.04118(10) 0.4128(4) 0.32657(13) 0.0727(8) Uani 1 1 d .
H13A H 0.0502 0.3738 0.2825 0.087 Uiso 1 1 calc R
H13B H 0.0208 0.5053 0.3187 0.087 Uiso 1 1 calc R
C14 C 0.01457(12) 0.2923(4) 0.35989(18) 0.0885(10) Uani 1 1 d .
H14A H -0.0149 0.2681 0.3325 0.106 Uiso 1 1 calc R
H14B H 0.0338 0.1961 0.3641 0.106 Uiso 1 1 calc R
C15 C 0.04526(10) 0.3760(4) 0.46293(14) 0.0802(9) Uani 1 1 d .
H15A H 0.0651 0.2812 0.4675 0.096 Uiso 1 1 calc R
H15B H 0.0374 0.4096 0.5084 0.096 Uiso 1 1 calc R
C16 C 0.07174(10) 0.4996(3) 0.43096(15) 0.0727(8) Uani 1 1 d .
H16A H 0.0525 0.5959 0.4287 0.087 Uiso 1 1 calc R
H16B H 0.1013 0.5214 0.4584 0.087 Uiso 1 1 calc R
C19 C 0.07612(10) 0.8718(3) 0.51232(12) 0.0546(6) Uani 1 1 d .
H19 H 0.0554 0.8666 0.5480 0.066 Uiso 1 1 calc R
C20 C 0.12881(7) 0.9305(2) 0.31040(9) 0.0368(4) Uani 1 1 d .
H20 H 0.1071 1.0011 0.2886 0.044 Uiso 1 1 calc R
C21 C 0.13670(8) 0.3107(3) 0.17071(10) 0.0477(5) Uani 1 1 d .
H21 H 0.1244 0.3231 0.1257 0.057 Uiso 1 1 calc R
N1 N 0.17170(5) 0.22642(17) 0.46849(7) 0.0318(3) Uani 1 1 d .
N2 N 0.22374(6) 0.10815(18) 0.39502(7) 0.0327(4) Uani 1 1 d .
N3 N 0.18576(5) 0.14371(16) 0.58322(7) 0.0288(3) Uani 1 1 d .
N4 N 0.16821(7) 0.2853(2) 0.35554(8) 0.0408(4) Uani 1 1 d .
N5 N 0.31149(6) -0.1964(2) 0.56107(8) 0.0332(4) Uani 1 1 d .
N6 N 0.28059(6) -0.16000(18) 0.66430(7) 0.0301(3) Uani 1 1 d .
N7 N 0.21767(6) 0.00760(18) 0.68249(7) 0.0306(3) Uani 1 1 d .
O6 O 0.06030(6) 0.9414(2) 0.45764(9) 0.0618(5) Uani 1 1 d .
O7 O 0.12214(5) 0.89463(18) 0.36923(7) 0.0505(6) Uani 1.015(6) 1 d P
O10 O 0.17898(6) 0.3571(2) 0.18583(8) 0.0531(4) Uani 1 1 d .
O1 O 0.28205(5) -0.06551(15) 0.42641(6) 0.0358(3) Uani 1 1 d .
O2 O 0.25289(5) -0.13497(16) 0.76741(6) 0.0383(3) Uani 1 1 d .
O5 O 0.11423(7) 0.8140(2) 0.52154(8) 0.0670(5) Uani 1 1 d .
O8 O 0.16201(5) 0.88046(16) 0.27778(6) 0.0400(3) Uani 1 1 d .
O9 O 0.11174(6) 0.2526(2) 0.20998(8) 0.0653(5) Uani 1 1 d .
O3 O 0.00306(7) 0.3424(3) 0.42400(11) 0.0924(7) Uani 1 1 d .
O4 O 0.08292(6) 0.4564(2) 0.36593(9) 0.0716(5) Uani 1 1 d .
H2N H 0.2317(8) 0.101(3) 0.3539(12) 0.047(6) Uiso 1 1 d .
H4A H 0.1763(7) 0.265(3) 0.3159(12) 0.046(6) Uiso 1 1 d .
H4B H 0.1412(8) 0.336(3) 0.3627(12) 0.049(7) Uiso 1 1 d .
H5A H 0.3336(8) -0.259(3) 0.5793(12) 0.048(6) Uiso 1 1 d .
H5B H 0.3104(8) -0.176(3) 0.5181(13) 0.050(6) Uiso 1 1 d .
H6N H 0.3018(8) -0.227(3) 0.6801(12) 0.053(7) Uiso 1 1 d .
H7N H 0.1974(8) 0.043(2) 0.7073(12) 0.043(6) Uiso 1 1 d .
H6O H 0.0841(11) 0.933(4) 0.4262(17) 0.098(10) Uiso 1 1 d .
H10O H 0.1922(11) 0.386(3) 0.1509(17) 0.085(10) Uiso 1 1 d .

loop_
_atom_site_aniso_label
_atom_site_aniso_U_11
_atom_site_aniso_U_22
_atom_site_aniso_U_33
_atom_site_aniso_U_23
_atom_site_aniso_U_13
_atom_site_aniso_U_12
C1 0.0394(10) 0.0381(10) 0.0194(9) -0.0008(7) -0.0009(7) -0.0089(8)
C2 0.0367(10) 0.0351(9) 0.0187(8) -0.0014(7) 0.0042(7) -0.0100(8)
C3 0.0340(9) 0.0334(9) 0.0156(8) -0.0016(7) 0.0039(7) -0.0071(7)
C4 0.0367(10) 0.0329(9) 0.0148(8) -0.0018(7) 0.0046(7) -0.0063(7)
C5 0.0374(10) 0.0308(9) 0.0150(8) -0.0023(6) 0.0041(7) -0.0060(7)
C6 0.0360(10) 0.0335(9) 0.0161(8) -0.0015(7) 0.0029(7) -0.0086(7)
C7 0.0363(9) 0.0322(9) 0.0167(8) -0.0025(7) 0.0056(7) -0.0089(7)
C8 0.0412(10) 0.0360(10) 0.0151(9) -0.0031(7) 0.0045(7) -0.0054(8)
C9 0.0445(11) 0.0341(10) 0.0204(9) -0.0044(7) 0.0051(7) 0.0009(8)
C10 0.0414(11) 0.0447(11) 0.0291(10) -0.0020(8) 0.0032(8) 0.0001(8)
C11 0.0482(13) 0.0649(15) 0.0444(13) 0.0018(11) 0.0110(10) 0.0116(11)
C12 0.0527(16) 0.105(2) 0.094(2) 0.0084(18) 0.0254(15) 0.0103(15)
C13 0.0649(17) 0.105(2) 0.0477(15) -0.0041(15) -0.0045(12) 0.0233(16)
C14 0.084(2) 0.089(2) 0.089(2) -0.0080(18) -0.0240(18) -0.0140(17)
C15 0.0747(19) 0.121(3) 0.0451(15) 0.0051(15) 0.0021(13) 0.0094(18)
C16 0.0661(17) 0.0741(18) 0.078(2) -0.0292(15) 0.0043(14) -0.0040(14)
C19 0.0704(17) 0.0530(13) 0.0432(14) -0.0119(11) 0.0272(12) -0.0127(12)
C20 0.0430(11) 0.0444(11) 0.0233(10) 0.0033(8) 0.0036(8) 0.0007(9)
C21 0.0610(14) 0.0574(13) 0.0253(10) 0.0030(9) 0.0064(10) -0.0035(11)
N1 0.0393(8) 0.0375(8) 0.0183(7) -0.0010(6) 0.0005(6) -0.0047(7)
N2 0.0423(9) 0.0432(9) 0.0128(8) -0.0007(6) 0.0042(6) -0.0056(7)
N3 0.0363(8) 0.0340(8) 0.0164(7) -0.0033(6) 0.0049(6) -0.0018(6)
N4 0.0518(11) 0.0524(11) 0.0177(8) 0.0027(7) -0.0011(7) -0.0001(9)
N5 0.0386(9) 0.0417(9) 0.0200(8) -0.0006(7) 0.0076(7) 0.0026(7)
N6 0.0382(9) 0.0361(8) 0.0165(7) 0.0006(6) 0.0047(6) 0.0007(7)
N7 0.0407(9) 0.0376(8) 0.0142(7) -0.0026(6) 0.0075(6) 0.0011(7)
O6 0.0583(10) 0.0770(12) 0.0520(11) -0.0002(9) 0.0204(8) 0.0086(9)
O7 0.0573(10) 0.0661(11) 0.0296(9) 0.0112(7) 0.0154(6) 0.0122(7)
O10 0.0553(10) 0.0759(11) 0.0287(8) 0.0147(7) 0.0067(7) -0.0034(8)
O1 0.0422(7) 0.0468(8) 0.0192(6) -0.0025(5) 0.0098(5) -0.0002(6)
O2 0.0526(8) 0.0482(8) 0.0145(6) 0.0017(5) 0.0059(5) 0.0031(6)
O5 0.0855(13) 0.0797(12) 0.0374(9) 0.0020(8) 0.0167(9) 0.0150(10)
O8 0.0474(8) 0.0502(8) 0.0232(7) 0.0080(6) 0.0101(6) 0.0053(6)
O9 0.0717(11) 0.0775(12) 0.0489(10) 0.0109(8) 0.0225(8) -0.0114(9)
O3 0.0666(13) 0.138(2) 0.0733(15) 0.0201(13) 0.0074(10) -0.0262(12)
O4 0.0569(11) 0.0917(14) 0.0675(12) -0.0006(10) 0.0163(9) 0.0006(9)

loop_
_atom_type_symbol
_atom_type_description
_atom_type_scat_dispersion_real
_atom_type_scat_dispersion_imag
_atom_type_scat_source
C C 0.0033 0.0016 'International Tables Vol C Tables 4.2.6.8 and 6.1.1.4'
H H 0.0000 0.0000 'International Tables Vol C Tables 4.2.6.8 and 6.1.1.4'
N N 0.0061 0.0033 'International Tables Vol C Tables 4.2.6.8 and 6.1.1.4'
O O 0.0106 0.0060 'International Tables Vol C Tables 4.2.6.8 and 6.1.1.4'

loop_
_geom_angle_atom_site_label_1
_geom_angle_atom_site_label_2
_geom_angle_atom_site_label_3
_geom_angle
N1 C1 N4 120.22(18)
N1 C1 N2 123.53(16)
N4 C1 N2 116.23(17)
O1 C2 N2 120.69(15)
O1 C2 C3 126.74(16)
N2 C2 C3 112.57(16)
C6 C3 C2 118.56(16)
C6 C3 C4 107.07(14)
C2 C3 C4 134.37(17)
C5 C4 C7 118.64(15)
C5 C4 C3 105.82(16)
C7 C4 C3 135.47(16)
N3 C5 N7 126.31(15)
N3 C5 C4 110.93(15)
N7 C5 C4 122.76(17)
N1 C6 C3 127.95(15)
N1 C6 N3 123.00(16)
C3 C6 N3 109.04(15)
N5 C7 N6 119.15(17)
N5 C7 C4 124.32(16)
N6 C7 C4 116.53(15)
O2 C8 N7 122.84(16)
O2 C8 N6 120.11(17)
N7 C8 N6 117.05(15)
N3 C9 C10 112.24(15)
N3 C9 H9A 109.2
C10 C9 H9A 109.2
N3 C9 H9B 109.2
C10 C9 H9B 109.2
H9A C9 H9B 107.9
C9 C10 C11 113.68(17)
C9 C10 H10A 108.8
C11 C10 H10A 108.8
C9 C10 H10B 108.8
C11 C10 H10B 108.8
H10A C10 H10B 107.7
C10 C11 C12 110.4(2)
C10 C11 H11A 109.6
C12 C11 H11A 109.6
C10 C11 H11B 109.6
C12 C11 H11B 109.6
H11A C11 H11B 108.1
C11 C12 H12A 109.5
C11 C12 H12B 109.5
H12A C12 H12B 109.5
C11 C12 H12C 109.5
H12A C12 H12C 109.5
H12B C12 H12C 109.5
O4 C13 C14 111.4(2)
O4 C13 H13A 109.3
C14 C13 H13A 109.3
O4 C13 H13B 109.3
C14 C13 H13B 109.3
H13A C13 H13B 108.0
O3 C14 C13 110.5(3)
O3 C14 H14A 109.6
C13 C14 H14A 109.6
O3 C14 H14B 109.6
C13 C14 H14B 109.6
H14A C14 H14B 108.1
O3 C15 C16 110.1(2)
O3 C15 H15A 109.6
C16 C15 H15A 109.6
O3 C15 H15B 109.6
C16 C15 H15B 109.6
H15A C15 H15B 108.2
O4 C16 C15 111.1(2)
O4 C16 H16A 109.4
C15 C16 H16A 109.4
O4 C16 H16B 109.4
C15 C16 H16B 109.4
H16A C16 H16B 108.0
O5 C19 O6 125.8(2)
O5 C19 H19 117.1
O6 C19 H19 117.1
O7 C20 O8 124.69(18)
O7 C20 H20 117.7
O8 C20 H20 117.7
O9 C21 O10 123.7(2)
O9 C21 H21 118.1
O10 C21 H21 118.1
C1 N1 C6 112.50(15)
C1 N2 C2 124.87(15)
C1 N2 H2N 117.7(15)
C2 N2 H2N 117.5(15)
C5 N3 C6 107.11(14)
C5 N3 C9 126.50(14)
C6 N3 C9 126.34(14)
C1 N4 H4A 120.0(15)
C1 N4 H4B 115.7(15)
H4A N4 H4B 122(2)
C7 N5 H5A 121.7(15)
C7 N5 H5B 117.7(15)
H5A N5 H5B 121(2)
C7 N6 C8 125.27(17)
C7 N6 H6N 116.6(15)
C8 N6 H6N 118.1(15)
C8 N7 C5 119.68(15)
C8 N7 H7N 119.3(15)
C5 N7 H7N 120.7(15)
C19 O6 H6O 107(2)
C21 O10 H10O 110(2)
C14 O3 C15 109.3(2)
C16 O4 C13 110.8(2)

loop_
_geom_bond_atom_site_label_1
_geom_bond_atom_site_label_2
_geom_bond_distance
C1 N1 1.325(2)
C1 N4 1.338(2)
C1 N2 1.363(2)
C2 O1 1.249(2)
C2 N2 1.378(2)
C2 C3 1.407(2)
C3 C6 1.377(2)
C3 C4 1.437(2)
C4 C5 1.378(2)
C4 C7 1.391(3)
C5 N3 1.360(2)
C5 N7 1.364(2)
C6 N1 1.346(2)
C6 N3 1.396(2)
C7 N5 1.311(2)
C7 N6 1.365(2)
C8 O2 1.227(2)
C8 N7 1.361(2)
C8 N6 1.375(2)
C9 N3 1.468(2)
C9 C10 1.506(3)
C9 H9A 0.9900
C9 H9B 0.9900
C10 C11 1.511(3)
C10 H10A 0.9900
C10 H10B 0.9900
C11 C12 1.522(4)
C11 H11A 0.9900
C11 H11B 0.9900
C12 H12A 0.9800
C12 H12B 0.9800
C12 H12C 0.9800
C13 O4 1.429(3)
C13 C14 1.464(4)
C13 H13A 0.9900
C13 H13B 0.9900
C14 O3 1.408(4)
C14 H14A 0.9900
C14 H14B 0.9900
C15 O3 1.415(3)
C15 C16 1.467(4)
C15 H15A 0.9900
C15 H15B 0.9900
C16 O4 1.405(3)
C16 H16A 0.9900
C16 H16B 0.9900
C19 O5 1.190(3)
C19 O6 1.301(3)
C19 H19 0.9500
C20 O7 1.240(2)
C20 O8 1.250(2)
C20 H20 0.9500
C21 O9 1.195(3)
C21 O10 1.279(3)
C21 H21 0.9500
N2 H2N 0.87(2)
N4 H4A 0.86(2)
N4 H4B 0.90(2)
N5 H5A 0.89(2)
N5 H5B 0.87(3)
N6 H6N 0.88(2)
N7 H7N 0.84(2)
O6 H6O 0.95(3)
O10 H10O 0.85(3)

loop_
_geom_torsion_atom_site_label_1
_geom_torsion_atom_site_label_2
_geom_torsion_atom_site_label_3
_geom_torsion_atom_site_label_4
_geom_torsion
O1 C2 C3 C6 178.36(17)
N2 C2 C3 C6 -1.4(2)
O1 C2 C3 C4 -0.6(3)
N2 C2 C3 C4 179.61(18)
C6 C3 C4 C5 -0.30(19)
C2 C3 C4 C5 178.78(18)
C6 C3 C4 C7 -176.93(19)
C2 C3 C4 C7 2.1(3)
C7 C4 C5 N3 176.51(15)
C3 C4 C5 N3 -0.80(19)
C7 C4 C5 N7 -2.5(3)
C3 C4 C5 N7 -179.85(15)
C2 C3 C6 N1 1.1(3)
C4 C3 C6 N1 -179.60(16)
C2 C3 C6 N3 -177.99(14)
C4 C3 C6 N3 1.26(19)
C5 C4 C7 N5 -176.80(17)
C3 C4 C7 N5 -0.5(3)
C5 C4 C7 N6 2.6(2)
C3 C4 C7 N6 178.94(18)
N3 C9 C10 C11 175.84(16)
C9 C10 C11 C12 -178.43(19)
O4 C13 C14 O3 56.5(3)
O3 C15 C16 O4 -58.5(3)
N4 C1 N1 C6 -178.77(16)
N2 C1 N1 C6 -0.6(2)
C3 C6 N1 C1 -0.1(3)
N3 C6 N1 C1 178.95(15)
N1 C1 N2 C2 0.2(3)
N4 C1 N2 C2 178.44(16)
O1 C2 N2 C1 -178.95(16)
C3 C2 N2 C1 0.8(2)
N7 C5 N3 C6 -179.42(16)
C4 C5 N3 C6 1.58(19)
N7 C5 N3 C9 3.1(3)
C4 C5 N3 C9 -175.92(15)
N1 C6 N3 C5 179.06(15)
C3 C6 N3 C5 -1.75(18)
N1 C6 N3 C9 -3.4(3)
C3 C6 N3 C9 175.76(15)
C10 C9 N3 C5 -86.0(2)
C10 C9 N3 C6 96.98(19)
N5 C7 N6 C8 178.95(16)
C4 C7 N6 C8 -0.5(3)
O2 C8 N6 C7 177.87(16)
N7 C8 N6 C7 -1.8(3)
O2 C8 N7 C5 -177.71(16)
N6 C8 N7 C5 2.0(2)
N3 C5 N7 C8 -178.76(16)
C4 C5 N7 C8 0.1(3)
C13 C14 O3 C15 -59.5(3)
C16 C15 O3 C14 60.3(3)
C15 C16 O4 C13 54.7(3)
C14 C13 O4 C16 -53.9(3)
